data_3000367
loop_
_publ_author_name
'Wilson, Catrina E.'
'Gibson, Amanda E.'
'Cuillier, Paul M.'
'Li, Cheng-Han'
'Crosby, Patrice H.N.'
'Trigg, Edward B.'
'Najmr, Stan'
'Murray, Christopher B.'
'Jinschek, Joerg R.'
'Doan-Nguyen, Vicky'

_publ_section_title
;
 Local structure elucidation of tungsten- substituted vanadium dioxide
 (V1-xWxO2)
;
_journal_name_full 'Scientific Reports'
_journal_page_first 14767
_journal_volume 12
_journal_year 2022
_chemical_formula_sum 'O2 V0.937 W0.063'
_chemical_formula_weight 91.3192189
_space_group_IT_number 1
_space_group_name_Hall 'P 1'
_space_group_name_H-M_alt 'P 1'
_symmetry_cell_setting triclinic
_symmetry_Int_Tables_number 1
_symmetry_space_group_name_H-M 'P 1'
_audit_creation_date 2020-07-07
_audit_creation_method P_cif.py
_cell_angle_alpha 90
_cell_angle_beta 90
_cell_angle_gamma 90
_cell_formula_units_Z 4
_cell_length_a 4.56377
_cell_length_b 4.56377
_cell_length_c 2.86364
_cell_volume 59.644
_journal_article_reference https://doi.org/10.1038/s41598-022-18575-0
_cod_data_source_file W0p063V0p937O2_P42mnm_1.50_-_21.20.cif
_cod_data_source_block P42mnm_1.5-21.2
_cod_depositor_comments 'Releasing structure 3000367 into public domain as published material.'
_cod_original_sg_symbol_H-M P1
_cod_database_code 3000367

loop_
_space_group_symop_id
_space_group_symop_operation_xyz
1 'x, y, z'

loop_
_atom_site_label
_atom_site_type_symbol
_atom_site_fract_x
_atom_site_fract_y
_atom_site_fract_z
_atom_site_U_iso_or_equiv
_atom_site_adp_type
_atom_site_occupancy
O1 O 0.199900 0.800100 0.500000 0.012756 Uani 1.0000
O2 O 0.800100 0.199900 0.500000 0.012756 Uani 1.0000
O3 O 0.300100 0.300100 0.000000 0.012756 Uani 1.0000
O4 O 0.699900 0.699900 0.000000 0.012756 Uani 1.0000
V1 V 0.500000 0.500000 0.500000 0.006045 Uani 0.9369
V2 V 0.000000 0.000000 0.000000 0.006045 Uani 0.9369
W1 W 0.500000 0.500000 0.500000 0.006045 Uani 0.0631
W2 W 0.000000 0.000000 0.000000 0.006045 Uani 0.0631

loop_
_atom_site_aniso_label
_atom_site_aniso_U_11
_atom_site_aniso_U_22
_atom_site_aniso_U_33
_atom_site_aniso_U_12
_atom_site_aniso_U_13
_atom_site_aniso_U_23
O1 0.012756 0.012756 0.012756 0.008809 0.000000 0.000000
O2 0.012756 0.012756 0.012756 0.008809 0.000000 0.000000
O3 0.012756 0.012756 0.012756 0.008809 0.000000 0.000000
O4 0.012756 0.012756 0.012756 0.008809 0.000000 0.000000
V1 0.005873 0.005905 0.006357 0.000878 0.000000 0.000000
V2 0.005873 0.005905 0.006357 0.000878 0.000000 0.000000
W1 0.005873 0.005905 0.006357 0.000878 0.000000 0.000000
W2 0.005873 0.005905 0.006357 0.000878 0.000000 0.000000

loop_
_atom_type_symbol
O
V
W
